data_7053150
loop_
_publ_author_name
'Li, Zongze'
'Du, Lin'
'Zhou, Jie'
'Li, Lin'
'Hu, Yan'
'Qiao, Yongfeng'
'Xie, Mingjin'
'Zhao, Qihua'

_publ_section_title
;
 A chiral porous cobalt--organic framework based on reinforced
 sinusoidal-like SBUs involving in situ-generated formate
;
_journal_issue 8
_journal_name_full 'New Journal of Chemistry'
_journal_page_first 2473
_journal_paper_doi 10.1039/c3nj00236e
_journal_volume 37
_journal_year 2013
_chemical_formula_sum 'C42 H62 Co6 N8 O31'
_chemical_formula_weight 1528.58
_chemical_name_systematic
;
?
;
_space_group_IT_number 19
_symmetry_cell_setting orthorhombic
_symmetry_space_group_name_Hall 'P 2ac 2ab'
_symmetry_space_group_name_H-M 'P 21 21 21'
_atom_sites_solution_hydrogens geom
_atom_sites_solution_primary direct
_atom_sites_solution_secondary difmap
_audit_creation_method SHELXL-97
_cell_angle_alpha 90.00
_cell_angle_beta 90.00
_cell_angle_gamma 90.00
_cell_formula_units_Z 4
_cell_length_a 15.0911(14)
_cell_length_b 16.7006(16)
_cell_length_c 24.236(2)
_cell_measurement_temperature 298(2)
_cell_volume 6108.2(10)
_computing_cell_refinement 'Bruker SMART'
_computing_data_collection 'Bruker SMART'
_computing_data_reduction 'Bruker SAINT'
_computing_molecular_graphics 'Diamond 3.1'
_computing_publication_material 'Diamond 3.1'
_computing_structure_refinement 'SHELXL-97 (Sheldrick, 1997)'
_computing_structure_solution 'SHELXS-97 (Sheldrick, 1990)'
_diffrn_ambient_temperature 298(2)
_diffrn_measured_fraction_theta_full 0.998
_diffrn_measured_fraction_theta_max 0.964
_diffrn_measurement_device_type 'CCD area detector'
_diffrn_measurement_method 'phi and omega scans'
_diffrn_radiation_monochromator graphite
_diffrn_radiation_source 'fine-focus sealed tube'
_diffrn_radiation_type MoK\a
_diffrn_radiation_wavelength 0.71073
_diffrn_reflns_av_R_equivalents 0.0862
_diffrn_reflns_av_sigmaI/netI 0.1179
_diffrn_reflns_limit_h_max 19
_diffrn_reflns_limit_h_min -15
_diffrn_reflns_limit_k_max 22
_diffrn_reflns_limit_k_min -20
_diffrn_reflns_limit_l_max 31
_diffrn_reflns_limit_l_min -30
_diffrn_reflns_number 42624
_diffrn_reflns_theta_full 27.50
_diffrn_reflns_theta_max 28.39
_diffrn_reflns_theta_min 1.48
_exptl_absorpt_coefficient_mu 1.686
_exptl_absorpt_correction_T_max 0.7512
_exptl_absorpt_correction_T_min 0.7291
_exptl_absorpt_correction_type multi-scan
_exptl_absorpt_process_details 'SADABS (Bruker, 2003)'
_exptl_crystal_colour red
_exptl_crystal_density_diffrn 1.662
_exptl_crystal_density_method 'not measured'
_exptl_crystal_description block
_exptl_crystal_F_000 3120
_exptl_crystal_size_max 0.20
_exptl_crystal_size_mid 0.18
_exptl_crystal_size_min 0.18
_platon_squeeze_details
;
The asymmetric unit contains 4 DMF and 5 water molecules which have been treated as a diffuse contribution to the overall scattering without specific atom positions by SQUEEZE/PLATON.
;
_refine_diff_density_max 0.970
_refine_diff_density_min -0.428
_refine_diff_density_rms 0.076
_refine_ls_abs_structure_details 'Flack H D (1983), Acta Cryst. A39, 876-881'
_refine_ls_abs_structure_Flack 0.010(12)
_refine_ls_extinction_method none
_refine_ls_goodness_of_fit_ref 0.933
_refine_ls_hydrogen_treatment constr
_refine_ls_matrix_type full
_refine_ls_number_parameters 559
_refine_ls_number_reflns 14508
_refine_ls_number_restraints 0
_refine_ls_restrained_S_all 0.933
_refine_ls_R_factor_all 0.0763
_refine_ls_R_factor_gt 0.0481
_refine_ls_shift/su_max 0.000
_refine_ls_shift/su_mean 0.000
_refine_ls_structure_factor_coef Fsqd
_refine_ls_weighting_details 'calc w=1/[\s^2^(Fo^2^)+(0.0010P)^2^+0.0000P] where P=(Fo^2^+2Fc^2^)/3'
_refine_ls_weighting_scheme calc
_refine_ls_wR_factor_gt 0.0721
_refine_ls_wR_factor_ref 0.0780
_reflns_number_gt 9474
_reflns_number_total 14508
_reflns_threshold_expression >2sigma(I)
_cod_data_source_file c3nj00236e.txt
_cod_data_source_block 1
_cod_original_sg_symbol_H-M P2(1)2(1)2(1)
_cod_database_code 7053150

loop_
_symmetry_equiv_pos_as_xyz
'x, y, z'
'-x+1/2, -y, z+1/2'
'x+1/2, -y+1/2, -z'
'-x, y+1/2, -z+1/2'

loop_
_atom_site_label
_atom_site_type_symbol
_atom_site_fract_x
_atom_site_fract_y
_atom_site_fract_z
_atom_site_U_iso_or_equiv
_atom_site_adp_type
_atom_site_occupancy
_atom_site_symmetry_multiplicity
_atom_site_calc_flag
_atom_site_refinement_flags
C1 C 1.3642(3) 0.6317(3) -0.1179(2) 0.0346(13) Uani 1 1 d .
H1A H 1.4172 0.6043 -0.1129 0.042 Uiso 1 1 calc R
C2 C 1.3667(3) 0.7142(3) -0.1282(2) 0.0414(15) Uani 1 1 d .
H2A H 1.4208 0.7404 -0.1318 0.050 Uiso 1 1 calc R
C3 C 1.2886(3) 0.7561(3) -0.13275(19) 0.0284(12) Uani 1 1 d .
C4 C 1.2098(4) 0.7138(3) -0.1276(2) 0.0450(15) Uani 1 1 d .
H4A H 1.1558 0.7404 -0.1298 0.054 Uiso 1 1 calc R
C5 C 1.2120(3) 0.6334(3) -0.1194(2) 0.0437(14) Uani 1 1 d .
H5A H 1.1585 0.6061 -0.1166 0.052 Uiso 1 1 calc R
C6 C 1.2929(3) 0.8445(3) -0.14445(18) 0.0281(11) Uani 1 1 d .
C7 C 1.2108(4) 0.5069(3) 0.0019(2) 0.0454(14) Uani 1 1 d .
H7A H 1.2600 0.5402 0.0045 0.055 Uiso 1 1 calc R
C8 C 1.1521(3) 0.5061(3) 0.0454(2) 0.0481(15) Uani 1 1 d .
H8A H 1.1611 0.5395 0.0756 0.058 Uiso 1 1 calc R
C9 C 1.0811(3) 0.4563(3) 0.0439(2) 0.0306(12) Uani 1 1 d .
C10 C 1.0703(3) 0.4099(3) -0.0018(2) 0.0386(14) Uani 1 1 d .
H10A H 1.0231 0.3743 -0.0041 0.046 Uiso 1 1 calc R
C11 C 1.1298(3) 0.4161(3) -0.0448(2) 0.0479(16) Uani 1 1 d .
H11A H 1.1198 0.3861 -0.0765 0.057 Uiso 1 1 calc R
C12 C 1.0157(3) 0.4511(3) 0.0908(2) 0.0309(12) Uani 1 1 d .
C13 C 0.7966(4) 0.2173(3) 0.0726(2) 0.0401(14) Uani 1 1 d .
H13 H 0.7821 0.1991 0.0374 0.048 Uiso 1 1 calc R
C14 C 0.7100(4) 0.3150(3) 0.2112(2) 0.0385(14) Uani 1 1 d .
H14 H 0.6763 0.2789 0.2316 0.046 Uiso 1 1 calc R
C15 C 0.5498(4) 0.4454(4) 0.0918(2) 0.082(2) Uani 1 1 d .
H15A H 0.5298 0.4169 0.1223 0.098 Uiso 1 1 calc R
C16 C 0.4994(4) 0.4413(4) 0.0437(2) 0.080(2) Uani 1 1 d .
H16A H 0.4467 0.4124 0.0435 0.096 Uiso 1 1 calc R
C17 C 0.5259(4) 0.4780(5) -0.0016(2) 0.077(2) Uani 1 1 d .
C18 C 0.6032(4) 0.5209(4) 0.0018(2) 0.070(2) Uani 1 1 d .
H18A H 0.6250 0.5482 -0.0287 0.084 Uiso 1 1 calc R
C19 C 0.6482(4) 0.5225(4) 0.0520(2) 0.069(2) Uani 1 1 d .
H19A H 0.7007 0.5516 0.0538 0.082 Uiso 1 1 calc R
C20 C 0.4759(3) 0.4762(3) -0.05550(19) 0.0294(12) Uani 1 1 d .
C21 C 0.5336(3) 0.5935(3) 0.2026(2) 0.0530(17) Uani 1 1 d .
H21A H 0.5554 0.6281 0.1758 0.064 Uiso 1 1 calc R
C22 C 0.4514(3) 0.6103(3) 0.2256(2) 0.0524(17) Uani 1 1 d .
H22A H 0.4171 0.6520 0.2118 0.063 Uiso 1 1 calc R
C23 C 0.4215(3) 0.5652(3) 0.2686(2) 0.0289(12) Uani 1 1 d .
C24 C 0.4738(3) 0.5034(3) 0.2862(2) 0.0448(15) Uani 1 1 d .
H24A H 0.4566 0.4725 0.3163 0.054 Uiso 1 1 calc R
C25 C 0.5538(3) 0.4867(3) 0.2585(2) 0.0403(14) Uani 1 1 d .
H25A H 0.5873 0.4432 0.2703 0.048 Uiso 1 1 calc R
C26 C 0.7918(3) 0.5162(3) 0.2869(2) 0.0477(16) Uani 1 1 d .
H26 H 0.7359 0.5081 0.3020 0.057 Uiso 1 1 calc R
C27 C 0.9836(3) 0.7194(3) 0.3534(2) 0.0360(13) Uani 1 1 d .
H27 H 0.9500 0.7585 0.3709 0.043 Uiso 1 1 calc R
C28 C 0.3335(3) 0.5799(3) 0.2965(2) 0.0278(11) Uani 1 1 d .
C29 C 1.0462(3) 0.6332(3) 0.2099(2) 0.0349(13) Uani 1 1 d .
H29 H 1.0342 0.6424 0.1728 0.042 Uiso 1 1 calc R
C30 C 0.9737(3) 0.3839(3) 0.2550(2) 0.0397(14) Uani 1 1 d .
H30 H 0.9782 0.3286 0.2589 0.048 Uiso 1 1 calc R
Co1 Co 1.29349(4) 0.46289(4) -0.10929(2) 0.02254(14) Uani 1 1 d .
Co2 Co 1.16536(4) 0.67268(3) 0.30570(3) 0.02272(15) Uani 1 1 d .
Co3 Co 0.98946(4) 0.54278(4) 0.31912(3) 0.02656(15) Uani 1 1 d .
Co4 Co 0.70021(4) 0.49673(4) 0.17073(2) 0.02396(15) Uani 1 1 d .
Co5 Co 0.90663(4) 0.52073(3) 0.18193(3) 0.02322(15) Uani 1 1 d .
Co6 Co 0.87505(4) 0.34796(4) 0.14522(3) 0.02477(16) Uani 1 1 d .
N1 N 1.2880(3) 0.5908(2) -0.11506(16) 0.0316(10) Uani 1 1 d .
N2 N 1.2017(3) 0.4638(2) -0.04274(15) 0.0293(9) Uani 1 1 d .
N3 N 0.6215(2) 0.4854(2) 0.09704(16) 0.0305(10) Uani 1 1 d .
N4 N 0.5836(2) 0.5295(2) 0.21678(15) 0.0302(10) Uani 1 1 d .
O1 O 0.81459(16) 0.45749(16) 0.13435(11) 0.0230(7) Uani 1 1 d .
H1B H 0.8173 0.4742 0.0956 0.028 Uiso 1 1 calc R
O2 O 1.12537(17) 0.55606(15) 0.32251(12) 0.0227(7) Uani 1 1 d .
H2B H 1.1495 0.5228 0.2928 0.027 Uiso 1 1 calc R
O3 O 1.3678(2) 0.87332(18) -0.14912(14) 0.0338(9) Uani 1 1 d .
O4 O 1.2197(2) 0.88141(17) -0.14939(13) 0.0311(8) Uani 1 1 d .
O5 O 1.0060(2) 0.50988(18) 0.12103(13) 0.0355(8) Uani 1 1 d .
O6 O 0.9752(2) 0.38441(19) 0.09366(13) 0.0369(9) Uani 1 1 d .
O7 O 0.8196(2) 0.28986(18) 0.07693(13) 0.0420(10) Uani 1 1 d .
O8 O 0.7914(2) 0.16727(16) 0.11154(12) 0.0288(7) Uani 1 1 d .
O9 O 0.7859(2) 0.29263(17) 0.19896(12) 0.0269(8) Uani 1 1 d .
O10 O 0.6733(2) 0.37946(19) 0.19963(15) 0.0440(10) Uani 1 1 d .
O11 O 0.51878(19) 0.4940(2) -0.09803(12) 0.0394(9) Uani 1 1 d .
O12 O 0.3948(2) 0.4578(2) -0.05223(12) 0.0349(8) Uani 1 1 d .
O13 O 0.79503(19) 0.52065(19) 0.23572(12) 0.0324(8) Uani 1 1 d .
O14 O 0.8523(2) 0.5212(2) 0.31925(13) 0.0499(10) Uani 1 1 d .
O15 O 0.9496(2) 0.6536(2) 0.34908(14) 0.0422(10) Uani 1 1 d .
O16 O 1.0597(2) 0.74033(17) 0.33679(13) 0.0303(8) Uani 1 1 d .
O17 O 0.31672(19) 0.53905(18) 0.33762(12) 0.0324(8) Uani 1 1 d .
O18 O 0.2854(2) 0.63357(18) 0.27427(13) 0.0338(8) Uani 1 1 d .
O19 O 1.1085(2) 0.67141(18) 0.22945(13) 0.0323(8) Uani 1 1 d .
O20 O 0.9954(2) 0.58180(18) 0.23417(12) 0.0286(8) Uani 1 1 d .
O21 O 1.0037(3) 0.42418(19) 0.29357(14) 0.0509(11) Uani 1 1 d .
O22 O 0.9384(2) 0.40806(18) 0.21183(13) 0.0360(9) Uani 1 1 d .

loop_
_atom_site_aniso_label
_atom_site_aniso_U_11
_atom_site_aniso_U_22
_atom_site_aniso_U_33
_atom_site_aniso_U_23
_atom_site_aniso_U_13
_atom_site_aniso_U_12
C1 0.029(3) 0.019(3) 0.055(4) 0.003(2) 0.008(3) 0.004(2)
C2 0.024(3) 0.022(3) 0.078(5) 0.004(3) 0.007(3) -0.002(2)
C3 0.030(3) 0.019(3) 0.036(3) -0.004(2) 0.007(2) 0.003(2)
C4 0.033(3) 0.033(3) 0.068(4) -0.001(3) 0.003(3) -0.007(3)
C5 0.028(3) 0.035(3) 0.068(4) 0.004(3) -0.007(3) -0.009(3)
C6 0.024(3) 0.027(3) 0.033(3) 0.007(2) 0.001(2) 0.003(2)
C7 0.051(4) 0.048(4) 0.037(3) -0.013(3) 0.010(3) -0.022(3)
C8 0.044(3) 0.059(4) 0.041(3) -0.019(3) 0.013(3) -0.022(3)
C9 0.024(3) 0.031(3) 0.037(3) 0.006(2) 0.008(2) 0.002(2)
C10 0.027(3) 0.047(4) 0.042(3) -0.017(3) 0.007(3) -0.012(3)
C11 0.051(4) 0.053(4) 0.040(4) -0.010(3) 0.012(3) -0.029(3)
C12 0.033(3) 0.026(3) 0.034(3) 0.003(2) 0.003(2) 0.004(3)
C13 0.063(4) 0.036(3) 0.021(3) 0.004(2) -0.011(3) 0.001(3)
C14 0.040(3) 0.018(3) 0.057(4) -0.002(2) 0.026(3) 0.002(3)
C15 0.091(5) 0.116(6) 0.038(4) 0.040(4) -0.022(4) -0.063(5)
C16 0.051(4) 0.148(7) 0.041(4) 0.025(4) -0.021(3) -0.060(4)
C17 0.045(4) 0.137(7) 0.047(4) 0.022(4) -0.022(3) -0.014(5)
C18 0.057(4) 0.119(6) 0.034(3) 0.021(4) -0.017(3) -0.036(4)
C19 0.055(4) 0.102(6) 0.048(4) 0.011(4) -0.011(3) -0.042(4)
C20 0.030(3) 0.027(3) 0.031(3) 0.000(2) -0.004(2) 0.004(2)
C21 0.042(4) 0.055(4) 0.063(4) 0.023(3) 0.024(3) 0.005(3)
C22 0.036(3) 0.041(4) 0.080(5) 0.019(3) 0.025(3) 0.017(3)
C23 0.018(3) 0.037(3) 0.032(3) -0.007(2) 0.002(2) 0.001(2)
C24 0.040(3) 0.048(4) 0.046(4) 0.019(3) 0.018(3) 0.017(3)
C25 0.029(3) 0.047(4) 0.045(3) 0.019(3) 0.013(2) 0.015(3)
C26 0.026(3) 0.090(5) 0.027(3) -0.002(3) 0.008(3) -0.018(3)
C27 0.036(3) 0.028(3) 0.045(3) -0.001(3) 0.008(3) 0.002(3)
C28 0.023(3) 0.021(3) 0.040(3) -0.002(2) -0.001(2) 0.004(2)
C29 0.035(3) 0.045(4) 0.025(3) 0.001(3) -0.007(2) -0.003(3)
C30 0.057(4) 0.020(3) 0.042(4) 0.000(2) -0.017(3) 0.009(3)
Co1 0.0210(3) 0.0227(3) 0.0239(3) 0.0001(3) 0.0015(3) -0.0003(3)
Co2 0.0204(3) 0.0207(3) 0.0270(4) -0.0003(3) -0.0005(3) 0.0002(3)
Co3 0.0228(3) 0.0297(4) 0.0272(4) -0.0009(3) -0.0026(3) -0.0043(3)
Co4 0.0188(3) 0.0255(3) 0.0275(4) 0.0002(3) -0.0007(3) 0.0006(3)
Co5 0.0211(3) 0.0221(3) 0.0265(4) 0.0002(3) 0.0001(3) -0.0010(3)
Co6 0.0255(4) 0.0209(4) 0.0279(4) 0.0001(3) 0.0033(3) -0.0017(3)
N1 0.022(2) 0.037(3) 0.035(3) 0.000(2) 0.006(2) -0.003(2)
N2 0.029(2) 0.026(2) 0.033(2) -0.0013(19) 0.002(2) -0.007(2)
N3 0.021(2) 0.036(3) 0.035(3) 0.002(2) -0.0063(19) -0.003(2)
N4 0.021(2) 0.029(2) 0.040(3) 0.001(2) 0.0045(19) 0.004(2)
O1 0.0181(17) 0.0240(17) 0.0268(17) -0.0002(14) -0.0028(13) -0.0010(14)
O2 0.0216(16) 0.0200(16) 0.0266(18) 0.0021(14) -0.0072(14) 0.0001(14)
O3 0.0231(19) 0.029(2) 0.050(2) 0.0103(17) 0.0010(17) 0.0008(16)
O4 0.030(2) 0.0237(18) 0.040(2) 0.0053(16) 0.0036(16) 0.0045(16)
O5 0.039(2) 0.031(2) 0.037(2) -0.0087(16) 0.0224(16) -0.0008(17)
O6 0.042(2) 0.029(2) 0.040(2) -0.0035(16) 0.0130(17) -0.0075(18)
O7 0.063(3) 0.023(2) 0.039(2) 0.0096(16) -0.0143(19) -0.0090(19)
O8 0.035(2) 0.0170(17) 0.0341(19) 0.0007(15) -0.0053(17) 0.0004(16)
O9 0.0222(18) 0.0282(18) 0.0303(19) 0.0019(15) 0.0059(15) 0.0001(15)
O10 0.036(2) 0.027(2) 0.069(3) 0.0112(19) 0.0253(19) 0.0071(17)
O11 0.0312(19) 0.068(3) 0.0193(18) 0.0005(17) -0.0003(15) -0.0057(19)
O12 0.0213(18) 0.050(2) 0.034(2) 0.0002(18) -0.0046(15) -0.0042(17)
O13 0.0229(17) 0.051(2) 0.0230(18) -0.0014(16) 0.0021(15) -0.0010(18)
O14 0.032(2) 0.090(3) 0.028(2) 0.005(2) -0.0041(17) -0.017(2)
O15 0.042(2) 0.033(2) 0.052(2) -0.0144(18) 0.0271(18) -0.0147(18)
O16 0.0267(19) 0.0258(19) 0.038(2) -0.0015(16) 0.0072(16) -0.0023(15)
O17 0.032(2) 0.0275(18) 0.037(2) 0.0125(16) 0.0109(15) 0.0039(16)
O18 0.029(2) 0.029(2) 0.043(2) 0.0027(16) 0.0085(17) 0.0031(17)
O19 0.036(2) 0.0267(19) 0.034(2) -0.0008(16) -0.0084(16) -0.0121(17)
O20 0.0257(19) 0.033(2) 0.0267(19) -0.0002(15) -0.0026(16) -0.0063(16)
O21 0.082(3) 0.027(2) 0.043(2) -0.0068(17) -0.031(2) 0.003(2)
O22 0.061(2) 0.0221(19) 0.025(2) 0.0029(15) -0.0117(17) 0.0088(17)

loop_
_atom_type_symbol
_atom_type_description
_atom_type_scat_dispersion_real
_atom_type_scat_dispersion_imag
_atom_type_scat_source
C C 0.0033 0.0016 'International Tables Vol C Tables 4.2.6.8 and 6.1.1.4'
H H 0.0000 0.0000 'International Tables Vol C Tables 4.2.6.8 and 6.1.1.4'
N N 0.0061 0.0033 'International Tables Vol C Tables 4.2.6.8 and 6.1.1.4'
O O 0.0106 0.0060 'International Tables Vol C Tables 4.2.6.8 and 6.1.1.4'
Co Co 0.3494 0.9721 'International Tables Vol C Tables 4.2.6.8 and 6.1.1.4'

loop_
_geom_angle_atom_site_label_1
_geom_angle_atom_site_label_2
_geom_angle_atom_site_label_3
_geom_angle
_geom_angle_site_symmetry_1
_geom_angle_site_symmetry_3
N1 C1 C2 122.3(5) . .
N1 C1 H1A 118.8 . .
C2 C1 H1A 118.8 . .
C3 C2 C1 119.4(5) . .
C3 C2 H2A 120.3 . .
C1 C2 H2A 120.3 . .
C2 C3 C4 117.9(4) . .
C2 C3 C6 118.5(4) . .
C4 C3 C6 123.6(5) . .
C5 C4 C3 119.7(5) . .
C5 C4 H4A 120.2 . .
C3 C4 H4A 120.2 . .
N1 C5 C4 123.4(5) . .
N1 C5 H5A 118.3 . .
C4 C5 H5A 118.3 . .
O3 C6 O4 126.8(4) . .
O3 C6 C3 116.1(4) . .
O4 C6 C3 117.1(4) . .
N2 C7 C8 124.1(5) . .
N2 C7 H7A 117.9 . .
C8 C7 H7A 117.9 . .
C9 C8 C7 119.6(5) . .
C9 C8 H8A 120.2 . .
C7 C8 H8A 120.2 . .
C8 C9 C10 117.7(4) . .
C8 C9 C12 122.2(5) . .
C10 C9 C12 120.2(5) . .
C9 C10 C11 119.6(5) . .
C9 C10 H10A 120.2 . .
C11 C10 H10A 120.2 . .
N2 C11 C10 122.8(5) . .
N2 C11 H11A 118.6 . .
C10 C11 H11A 118.6 . .
O5 C12 O6 127.3(4) . .
O5 C12 C9 118.6(4) . .
O6 C12 C9 114.1(4) . .
O8 C13 O7 126.0(5) . .
O8 C13 H13 117.0 . .
O7 C13 H13 117.0 . .
O9 C14 O10 128.2(5) . .
O9 C14 H14 115.9 . .
O10 C14 H14 115.9 . .
N3 C15 C16 124.8(5) . .
N3 C15 H15A 117.6 . .
C16 C15 H15A 117.6 . .
C17 C16 C15 120.5(6) . .
C17 C16 H16A 119.7 . .
C15 C16 H16A 119.7 . .
C16 C17 C18 116.8(6) . .
C16 C17 C20 124.0(6) . .
C18 C17 C20 119.1(6) . .
C17 C18 C19 118.5(6) . .
C17 C18 H18A 120.8 . .
C19 C18 H18A 120.8 . .
N3 C19 C18 124.4(5) . .
N3 C19 H19A 117.8 . .
C18 C19 H19A 117.8 . .
O11 C20 O12 127.5(4) . .
O11 C20 C17 116.7(4) . .
O12 C20 C17 115.7(4) . .
N4 C21 C22 123.7(5) . .
N4 C21 H21A 118.1 . .
C22 C21 H21A 118.1 . .
C23 C22 C21 119.4(5) . .
C23 C22 H22A 120.3 . .
C21 C22 H22A 120.3 . .
C22 C23 C24 117.7(5) . .
C22 C23 C28 122.9(5) . .
C24 C23 C28 119.4(5) . .
C23 C24 C25 119.8(5) . .
C23 C24 H24A 120.1 . .
C25 C24 H24A 120.1 . .
N4 C25 C24 123.4(5) . .
N4 C25 H25A 118.3 . .
C24 C25 H25A 118.3 . .
O14 C26 O13 127.9(5) . .
O14 C26 H26 116.0 . .
O13 C26 H26 116.0 . .
O15 C27 O16 127.2(5) . .
O15 C27 H27 116.4 . .
O16 C27 H27 116.4 . .
O17 C28 O18 127.9(4) . .
O17 C28 C23 116.8(4) . .
O18 C28 C23 115.3(4) . .
O19 C29 O20 128.4(5) . .
O19 C29 H29 115.8 . .
O20 C29 H29 115.8 . .
O21 C30 O22 128.1(5) . .
O21 C30 H30 116.0 . .
O22 C30 H30 116.0 . .
O12 Co1 O2 95.17(12) 1_655 2_764
O12 Co1 O17 174.54(13) 1_655 2_664
O2 Co1 O17 88.68(12) 2_764 2_664
O12 Co1 N2 88.55(13) 1_655 .
O2 Co1 N2 170.72(13) 2_764 .
O17 Co1 N2 87.07(13) 2_664 .
O12 Co1 N1 96.50(15) 1_655 .
O2 Co1 N1 97.03(13) 2_764 .
O17 Co1 N1 86.85(14) 2_664 .
N2 Co1 N1 90.98(15) . .
O12 Co1 O8 89.23(13) 1_655 3
O2 Co1 O8 80.59(11) 2_764 3
O17 Co1 O8 87.58(12) 2_664 3
N2 Co1 O8 90.97(13) . 3
N1 Co1 O8 174.00(14) . 3
O19 Co2 O18 91.82(13) . 1_655
O19 Co2 O2 92.61(12) . .
O18 Co2 O2 91.75(11) 1_655 .
O19 Co2 O16 90.64(12) . .
O18 Co2 O16 165.56(12) 1_655 .
O2 Co2 O16 102.36(11) . .
O19 Co2 O8 172.45(13) . 4_755
O18 Co2 O8 93.77(13) 1_655 4_755
O2 Co2 O8 82.15(11) . 4_755
O16 Co2 O8 85.20(12) . 4_755
O19 Co2 O9 96.14(12) . 4_755
O18 Co2 O9 88.58(12) 1_655 4_755
O2 Co2 O9 171.23(12) . 4_755
O16 Co2 O9 77.01(11) . 4_755
O8 Co2 O9 89.08(11) 4_755 4_755
O2 Co3 O15 100.26(12) . .
O2 Co3 O21 90.64(13) . .
O15 Co3 O21 168.40(14) . .
O2 Co3 O14 175.60(13) . .
O15 Co3 O14 82.37(14) . .
O21 Co3 O14 86.52(15) . .
O2 Co3 O11 92.99(11) . 2_665
O15 Co3 O11 84.83(13) . 2_665
O21 Co3 O11 90.68(13) . 2_665
O14 Co3 O11 83.69(12) . 2_665
O2 Co3 O20 87.95(12) . .
O15 Co3 O20 94.37(12) . .
O21 Co3 O20 89.96(12) . .
O14 Co3 O20 95.40(12) . .
O11 Co3 O20 178.86(12) 2_665 .
O1 Co4 O10 90.48(11) . .
O1 Co4 O4 94.88(11) . 3_465
O10 Co4 O4 173.83(13) . 3_465
O1 Co4 N3 94.57(12) . .
O10 Co4 N3 94.99(15) . .
O4 Co4 N3 87.64(14) 3_465 .
O1 Co4 N4 173.54(14) . .
O10 Co4 N4 84.65(14) . .
O4 Co4 N4 89.78(14) 3_465 .
N3 Co4 N4 90.09(14) . .
O1 Co4 O13 79.34(11) . .
O10 Co4 O13 93.26(13) . .
O4 Co4 O13 84.75(12) 3_465 .
N3 Co4 O13 169.79(14) . .
N4 Co4 O13 96.67(13) . .
O3 Co5 O22 175.41(13) 3_465 .
O3 Co5 O1 91.87(12) 3_465 .
O22 Co5 O1 83.55(12) . .
O3 Co5 O20 89.83(12) 3_465 .
O22 Co5 O20 94.73(12) . .
O1 Co5 O20 176.52(12) . .
O3 Co5 O5 90.34(13) 3_465 .
O22 Co5 O5 90.14(13) . .
O1 Co5 O5 92.46(11) . .
O20 Co5 O5 90.57(12) . .
O3 Co5 O13 90.70(12) 3_465 .
O22 Co5 O13 88.17(12) . .
O1 Co5 O13 79.16(11) . .
O20 Co5 O13 97.78(12) . .
O5 Co5 O13 171.59(12) . .
O6 Co6 O1 89.13(12) . .
O6 Co6 O9 170.07(12) . .
O1 Co6 O9 100.79(11) . .
O6 Co6 O7 87.16(13) . .
O1 Co6 O7 97.66(12) . .
O9 Co6 O7 91.75(12) . .
O6 Co6 O16 92.03(12) . 4_745
O1 Co6 O16 174.86(12) . 4_745
O9 Co6 O16 78.06(11) . 4_745
O7 Co6 O16 87.40(12) . 4_745
O6 Co6 O22 89.51(13) . .
O1 Co6 O22 82.94(11) . .
O9 Co6 O22 91.42(12) . .
O7 Co6 O22 176.60(14) . .
O16 Co6 O22 92.06(12) 4_745 .
C1 N1 C5 117.2(4) . .
C1 N1 Co1 118.6(3) . .
C5 N1 Co1 124.1(3) . .
C7 N2 C11 116.1(4) . .
C7 N2 Co1 124.3(3) . .
C11 N2 Co1 119.5(3) . .
C15 N3 C19 115.0(5) . .
C15 N3 Co4 126.6(4) . .
C19 N3 Co4 118.5(3) . .
C25 N4 C21 115.7(4) . .
C25 N4 Co4 122.6(3) . .
C21 N4 Co4 121.6(3) . .
Co4 O1 Co6 127.06(13) . .
Co4 O1 Co5 99.26(11) . .
Co6 O1 Co5 94.80(11) . .
Co4 O1 H1B 110.9 . .
Co6 O1 H1B 110.9 . .
Co5 O1 H1B 110.9 . .
Co3 O2 Co2 112.41(12) . .
Co3 O2 Co1 126.85(14) . 2_765
Co2 O2 Co1 97.31(11) . 2_765
Co3 O2 H2B 106.2 . .
Co2 O2 H2B 106.2 . .
Co1 O2 H2B 106.2 2_765 .
C6 O3 Co5 129.9(3) . 3_565
C6 O4 Co4 127.5(3) . 3_565
C12 O5 Co5 124.6(3) . .
C12 O6 Co6 130.3(3) . .
C13 O7 Co6 128.3(3) . .
C13 O8 Co2 131.5(3) . 4_745
C13 O8 Co1 129.9(3) . 3_455
Co2 O8 Co1 93.56(11) 4_745 3_455
C14 O9 Co6 127.7(3) . .
C14 O9 Co2 127.7(3) . 4_745
Co6 O9 Co2 99.21(13) . 4_745
C14 O10 Co4 142.1(3) . .
C20 O11 Co3 133.2(3) . 2_664
C20 O12 Co1 131.7(3) . 1_455
C26 O13 Co5 129.9(3) . .
C26 O13 Co4 133.5(3) . .
Co5 O13 Co4 94.44(12) . .
C26 O14 Co3 139.1(3) . .
C27 O15 Co3 135.4(3) . .
C27 O16 Co2 131.0(3) . .
C27 O16 Co6 126.6(3) . 4_755
Co2 O16 Co6 100.39(13) . 4_755
C28 O17 Co1 131.7(3) . 2_665
C28 O18 Co2 124.4(3) . 1_455
C29 O19 Co2 132.6(3) . .
C29 O20 Co5 115.1(3) . .
C29 O20 Co3 131.2(3) . .
Co5 O20 Co3 113.58(14) . .
C30 O21 Co3 134.6(3) . .
C30 O22 Co5 133.5(3) . .
C30 O22 Co6 132.8(3) . .
Co5 O22 Co6 93.40(12) . .

loop_
_geom_bond_atom_site_label_1
_geom_bond_atom_site_label_2
_geom_bond_distance
_geom_bond_site_symmetry_2
C1 N1 1.338(5) .
C1 C2 1.401(6) .
C1 H1A 0.9300 .
C2 C3 1.375(6) .
C2 H2A 0.9300 .
C3 C4 1.389(6) .
C3 C6 1.506(6) .
C4 C5 1.358(6) .
C4 H4A 0.9300 .
C5 N1 1.353(6) .
C5 H5A 0.9300 .
C6 O3 1.233(5) .
C6 O4 1.270(5) .
C7 N2 1.307(5) .
C7 C8 1.377(6) .
C7 H7A 0.9300 .
C8 C9 1.357(6) .
C8 H8A 0.9300 .
C9 C10 1.362(6) .
C9 C12 1.507(6) .
C10 C11 1.377(6) .
C10 H10A 0.9300 .
C11 N2 1.347(5) .
C11 H11A 0.9300 .
C12 O5 1.235(5) .
C12 O6 1.272(5) .
C13 O8 1.263(5) .
C13 O7 1.265(5) .
C13 H13 0.9300 .
C14 O9 1.241(5) .
C14 O10 1.244(5) .
C14 H14 0.9300 .
C15 N3 1.279(6) .
C15 C16 1.394(7) .
C15 H15A 0.9300 .
C16 C17 1.318(7) .
C16 H16A 0.9300 .
C17 C18 1.371(7) .
C17 C20 1.509(7) .
C18 C19 1.395(7) .
C18 H18A 0.9300 .
C19 N3 1.318(6) .
C19 H19A 0.9300 .
C20 O11 1.253(5) .
C20 O12 1.265(5) .
C21 N4 1.353(6) .
C21 C22 1.389(6) .
C21 H21A 0.9300 .
C22 C23 1.363(6) .
C22 H22A 0.9300 .
C23 C24 1.366(6) .
C23 C28 1.510(6) .
C24 C25 1.408(6) .
C24 H24A 0.9300 .
C25 N4 1.318(5) .
C25 H25A 0.9300 .
C26 O14 1.207(5) .
C26 O13 1.242(5) .
C26 H26 0.9300 .
C27 O15 1.216(5) .
C27 O16 1.267(5) .
C27 H27 0.9300 .
C28 O17 1.234(5) .
C28 O18 1.273(5) .
C29 O19 1.231(5) .
C29 O20 1.293(5) .
C29 H29 0.9300 .
C30 O21 1.237(5) .
C30 O22 1.243(5) .
C30 H30 0.9300 .
Co1 O12 2.063(3) 1_655
Co1 O2 2.081(3) 2_764
Co1 O17 2.103(3) 2_664
Co1 N2 2.126(4) .
Co1 N1 2.143(4) .
Co1 O8 2.175(3) 3
Co2 O19 2.038(3) .
Co2 O18 2.071(3) 1_655
Co2 O2 2.079(3) .
Co2 O16 2.094(3) .
Co2 O8 2.111(3) 4_755
Co2 O9 2.137(3) 4_755
Co3 O2 2.065(3) .
Co3 O15 2.078(3) .
Co3 O21 2.086(3) .
Co3 O14 2.102(3) .
Co3 O11 2.104(3) 2_665
Co3 O20 2.161(3) .
Co4 O1 2.046(3) .
Co4 O10 2.119(3) .
Co4 O4 2.120(3) 3_465
Co4 N3 2.153(4) .
Co4 N4 2.155(4) .
Co4 O13 2.165(3) .
Co5 O3 2.026(3) 3_465
Co5 O22 2.072(3) .
Co5 O1 2.092(3) .
Co5 O20 2.107(3) .
Co5 O5 2.112(3) .
Co5 O13 2.130(3) .
Co6 O6 2.053(3) .
Co6 O1 2.061(3) .
Co6 O9 2.088(3) .
Co6 O7 2.093(3) .
Co6 O16 2.095(3) 4_745
Co6 O22 2.128(3) .
O1 H1B 0.9800 .
O2 Co1 2.081(3) 2_765
O2 H2B 0.9800 .
O3 Co5 2.026(3) 3_565
O4 Co4 2.120(3) 3_565
O8 Co2 2.111(3) 4_745
O8 Co1 2.175(3) 3_455
O9 Co2 2.137(3) 4_745
O11 Co3 2.104(3) 2_664
O12 Co1 2.063(3) 1_455
O16 Co6 2.095(3) 4_755
O17 Co1 2.103(3) 2_665
O18 Co2 2.071(3) 1_455

loop_
_geom_torsion_atom_site_label_1
_geom_torsion_atom_site_label_2
_geom_torsion_atom_site_label_3
_geom_torsion_atom_site_label_4
_geom_torsion
_geom_torsion_site_symmetry_1
_geom_torsion_site_symmetry_4
N1 C1 C2 C3 3.4(8) . .
C1 C2 C3 C4 -0.8(8) . .
C1 C2 C3 C6 -179.3(5) . .
C2 C3 C4 C5 -1.2(8) . .
C6 C3 C4 C5 177.2(5) . .
C3 C4 C5 N1 0.9(9) . .
C2 C3 C6 O3 0.0(7) . .
C4 C3 C6 O3 -178.4(5) . .
C2 C3 C6 O4 178.8(5) . .
C4 C3 C6 O4 0.5(7) . .
N2 C7 C8 C9 2.2(9) . .
C7 C8 C9 C10 -1.2(8) . .
C7 C8 C9 C12 178.4(5) . .
C8 C9 C10 C11 -1.3(8) . .
C12 C9 C10 C11 179.0(5) . .
C9 C10 C11 N2 3.3(8) . .
C8 C9 C12 O5 26.5(7) . .
C10 C9 C12 O5 -153.9(5) . .
C8 C9 C12 O6 -154.5(5) . .
C10 C9 C12 O6 25.2(7) . .
N3 C15 C16 C17 2.4(13) . .
C15 C16 C17 C18 -1.3(12) . .
C15 C16 C17 C20 179.5(6) . .
C16 C17 C18 C19 0.3(11) . .
C20 C17 C18 C19 179.6(6) . .
C17 C18 C19 N3 -0.1(11) . .
C16 C17 C20 O11 -161.0(7) . .
C18 C17 C20 O11 19.8(9) . .
C16 C17 C20 O12 20.1(10) . .
C18 C17 C20 O12 -159.1(6) . .
N4 C21 C22 C23 6.4(9) . .
C21 C22 C23 C24 -1.7(8) . .
C21 C22 C23 C28 179.4(5) . .
C22 C23 C24 C25 -2.3(8) . .
C28 C23 C24 C25 176.6(5) . .
C23 C24 C25 N4 2.2(8) . .
C22 C23 C28 O17 -174.6(5) . .
C24 C23 C28 O17 6.5(7) . .
C22 C23 C28 O18 5.3(7) . .
C24 C23 C28 O18 -173.6(4) . .
C2 C1 N1 C5 -3.7(7) . .
C2 C1 N1 Co1 172.4(4) . .
C4 C5 N1 C1 1.6(8) . .
C4 C5 N1 Co1 -174.3(4) . .
O12 Co1 N1 C1 43.3(4) 1_655 .
O2 Co1 N1 C1 -52.8(4) 2_764 .
O17 Co1 N1 C1 -141.0(4) 2_664 .
N2 Co1 N1 C1 131.9(4) . .
O8 Co1 N1 C1 -119.1(12) 3 .
O12 Co1 N1 C5 -140.9(4) 1_655 .
O2 Co1 N1 C5 123.1(4) 2_764 .
O17 Co1 N1 C5 34.8(4) 2_664 .
N2 Co1 N1 C5 -52.2(4) . .
O8 Co1 N1 C5 56.7(14) 3 .
C8 C7 N2 C11 -0.3(8) . .
C8 C7 N2 Co1 -178.6(4) . .
C10 C11 N2 C7 -2.4(8) . .
C10 C11 N2 Co1 176.0(4) . .
O12 Co1 N2 C7 43.8(4) 1_655 .
O2 Co1 N2 C7 157.6(7) 2_764 .
O17 Co1 N2 C7 -139.5(4) 2_664 .
N1 Co1 N2 C7 -52.7(4) . .
O8 Co1 N2 C7 133.0(4) 3 .
O12 Co1 N2 C11 -134.5(4) 1_655 .
O2 Co1 N2 C11 -20.6(11) 2_764 .
O17 Co1 N2 C11 42.3(4) 2_664 .
N1 Co1 N2 C11 129.0(4) . .
O8 Co1 N2 C11 -45.3(4) 3 .
C16 C15 N3 C19 -2.1(10) . .
C16 C15 N3 Co4 178.2(5) . .
C18 C19 N3 C15 1.0(9) . .
C18 C19 N3 Co4 -179.2(5) . .
O1 Co4 N3 C15 124.7(5) . .
O10 Co4 N3 C15 33.9(5) . .
O4 Co4 N3 C15 -140.5(5) 3_465 .
N4 Co4 N3 C15 -50.8(5) . .
O13 Co4 N3 C15 177.7(7) . .
O1 Co4 N3 C19 -55.0(4) . .
O10 Co4 N3 C19 -145.9(4) . .
O4 Co4 N3 C19 39.7(4) 3_465 .
N4 Co4 N3 C19 129.5(4) . .
O13 Co4 N3 C19 -2.1(10) . .
C24 C25 N4 C21 2.0(8) . .
C24 C25 N4 Co4 -174.6(4) . .
C22 C21 N4 C25 -6.4(8) . .
C22 C21 N4 Co4 170.3(4) . .
O1 Co4 N4 C25 -17.8(14) . .
O10 Co4 N4 C25 23.3(4) . .
O4 Co4 N4 C25 -154.0(4) 3_465 .
N3 Co4 N4 C25 118.3(4) . .
O13 Co4 N4 C25 -69.3(4) . .
O1 Co4 N4 C21 165.8(10) . .
O10 Co4 N4 C21 -153.1(4) . .
O4 Co4 N4 C21 29.6(4) 3_465 .
N3 Co4 N4 C21 -58.0(4) . .
O13 Co4 N4 C21 114.3(4) . .
O10 Co4 O1 Co6 -11.32(18) . .
O4 Co4 O1 Co6 165.63(17) 3_465 .
N3 Co4 O1 Co6 -106.36(19) . .
N4 Co4 O1 Co6 29.6(12) . .
O13 Co4 O1 Co6 81.91(17) . .
O10 Co4 O1 Co5 -114.58(13) . .
O4 Co4 O1 Co5 62.36(13) 3_465 .
N3 Co4 O1 Co5 150.37(14) . .
N4 Co4 O1 Co5 -73.6(12) . .
O13 Co4 O1 Co5 -21.35(11) . .
O6 Co6 O1 Co4 -177.79(17) . .
O9 Co6 O1 Co4 1.93(18) . .
O7 Co6 O1 Co4 95.19(18) . .
O16 Co6 O1 Co4 -74.7(13) 4_745 .
O22 Co6 O1 Co4 -88.18(18) . .
O6 Co6 O1 Co5 -72.38(12) . .
O9 Co6 O1 Co5 107.34(11) . .
O7 Co6 O1 Co5 -159.39(12) . .
O16 Co6 O1 Co5 30.7(13) 4_745 .
O22 Co6 O1 Co5 17.24(12) . .
O3 Co5 O1 Co4 -68.61(13) 3_465 .
O22 Co5 O1 Co4 111.10(13) . .
O20 Co5 O1 Co4 50.5(19) . .
O5 Co5 O1 Co4 -159.04(12) . .
O13 Co5 O1 Co4 21.74(12) . .
O3 Co5 O1 Co6 162.60(12) 3_465 .
O22 Co5 O1 Co6 -17.69(12) . .
O20 Co5 O1 Co6 -78.3(18) . .
O5 Co5 O1 Co6 72.18(12) . .
O13 Co5 O1 Co6 -107.05(12) . .
O15 Co3 O2 Co2 -34.47(17) . .
O21 Co3 O2 Co2 149.54(15) . .
O14 Co3 O2 Co2 -160.8(17) . .
O11 Co3 O2 Co2 -119.75(15) 2_665 .
O20 Co3 O2 Co2 59.60(15) . .
O15 Co3 O2 Co1 84.28(18) . 2_765
O21 Co3 O2 Co1 -91.71(17) . 2_765
O14 Co3 O2 Co1 -42.0(18) . 2_765
O11 Co3 O2 Co1 -1.00(18) 2_665 2_765
O20 Co3 O2 Co1 178.36(17) . 2_765
O19 Co2 O2 Co3 -59.18(15) . .
O18 Co2 O2 Co3 -151.08(15) 1_655 .
O16 Co2 O2 Co3 32.05(17) . .
O8 Co2 O2 Co3 115.36(15) 4_755 .
O9 Co2 O2 Co3 116.9(7) 4_755 .
O19 Co2 O2 Co1 165.84(12) . 2_765
O18 Co2 O2 Co1 73.93(13) 1_655 2_765
O16 Co2 O2 Co1 -102.93(12) . 2_765
O8 Co2 O2 Co1 -19.63(12) 4_755 2_765
O9 Co2 O2 Co1 -18.1(8) 4_755 2_765
O4 C6 O3 Co5 -15.1(7) . 3_565
C3 C6 O3 Co5 163.6(3) . 3_565
O3 C6 O4 Co4 2.9(7) . 3_565
C3 C6 O4 Co4 -175.8(3) . 3_565
O6 C12 O5 Co5 -7.4(7) . .
C9 C12 O5 Co5 171.5(3) . .
O3 Co5 O5 C12 -126.7(4) 3_465 .
O22 Co5 O5 C12 48.7(4) . .
O1 Co5 O5 C12 -34.9(4) . .
O20 Co5 O5 C12 143.4(4) . .
O13 Co5 O5 C12 -29.7(11) . .
O5 C12 O6 Co6 3.4(8) . .
C9 C12 O6 Co6 -175.5(3) . .
O1 Co6 O6 C12 42.6(4) . .
O9 Co6 O6 C12 -135.8(7) . .
O7 Co6 O6 C12 140.3(4) . .
O16 Co6 O6 C12 -132.4(4) 4_745 .
O22 Co6 O6 C12 -40.3(4) . .
O8 C13 O7 Co6 10.3(9) . .
O6 Co6 O7 C13 126.5(5) . .
O1 Co6 O7 C13 -144.8(5) . .
O9 Co6 O7 C13 -43.6(5) . .
O16 Co6 O7 C13 34.3(5) 4_745 .
O22 Co6 O7 C13 115(2) . .
O7 C13 O8 Co2 -10.7(9) . 4_745
O7 C13 O8 Co1 -158.8(4) . 3_455
O10 C14 O9 Co6 -9.1(8) . .
O10 C14 O9 Co2 -157.7(4) . 4_745
O6 Co6 O9 C14 -169.2(7) . .
O1 Co6 O9 C14 12.4(4) . .
O7 Co6 O9 C14 -85.7(4) . .
O16 Co6 O9 C14 -172.7(4) 4_745 .
O22 Co6 O9 C14 95.5(4) . .
O6 Co6 O9 Co2 -13.9(8) . 4_745
O1 Co6 O9 Co2 167.76(11) . 4_745
O7 Co6 O9 Co2 69.62(13) . 4_745
O16 Co6 O9 Co2 -17.35(12) 4_745 4_745
O22 Co6 O9 Co2 -109.16(13) . 4_745
O9 C14 O10 Co4 -14.9(9) . .
O1 Co4 O10 C14 23.5(6) . .
O4 Co4 O10 C14 -126.8(11) 3_465 .
N3 Co4 O10 C14 118.1(6) . .
N4 Co4 O10 C14 -152.3(6) . .
O13 Co4 O10 C14 -55.9(6) . .
O12 C20 O11 Co3 -32.8(8) . 2_664
C17 C20 O11 Co3 148.4(4) . 2_664
O11 C20 O12 Co1 -9.5(8) . 1_455
C17 C20 O12 Co1 169.4(4) . 1_455
O14 C26 O13 Co5 10.5(9) . .
O14 C26 O13 Co4 169.5(4) . .
O3 Co5 O13 C26 -123.6(5) 3_465 .
O22 Co5 O13 C26 60.8(5) . .
O1 Co5 O13 C26 144.6(5) . .
O20 Co5 O13 C26 -33.7(5) . .
O5 Co5 O13 C26 139.4(8) . .
O3 Co5 O13 Co4 71.50(13) 3_465 .
O22 Co5 O13 Co4 -104.06(13) . .
O1 Co5 O13 Co4 -20.27(11) . .
O20 Co5 O13 Co4 161.42(12) . .
O5 Co5 O13 Co4 -25.6(9) . .
O1 Co4 O13 C26 -143.3(5) . .
O10 Co4 O13 C26 -53.4(5) . .
O4 Co4 O13 C26 120.7(5) 3_465 .
N3 Co4 O13 C26 162.7(7) . .
N4 Co4 O13 C26 31.6(5) . .
O1 Co4 O13 Co5 20.73(11) . .
O10 Co4 O13 Co5 110.60(12) . .
O4 Co4 O13 Co5 -75.25(12) 3_465 .
N3 Co4 O13 Co5 -33.3(8) . .
N4 Co4 O13 Co5 -164.41(14) . .
O13 C26 O14 Co3 3.1(11) . .
O2 Co3 O14 C26 -128.0(16) . .
O15 Co3 O14 C26 105.2(6) . .
O21 Co3 O14 C26 -78.2(6) . .
O11 Co3 O14 C26 -169.2(6) 2_665 .
O20 Co3 O14 C26 11.5(6) . .
O16 C27 O15 Co3 3.6(9) . .
O2 Co3 O15 C27 20.6(5) . .
O14 Co3 O15 C27 -163.0(5) . .
O11 Co3 O15 C27 112.7(5) 2_665 .
O20 Co3 O15 C27 -68.1(5) . .
O15 C27 O16 Co2 -9.5(8) . .
O15 C27 O16 Co6 -170.1(4) . 4_755
O19 Co2 O16 C27 82.1(4) . .
O18 Co2 O16 C27 -178.1(5) 1_655 .
O2 Co2 O16 C27 -10.7(4) . .
O8 Co2 O16 C27 -91.6(4) 4_755 .
O9 Co2 O16 C27 178.3(4) 4_755 .
O19 Co2 O16 Co6 -113.59(13) . 4_755
O18 Co2 O16 Co6 -13.8(6) 1_655 4_755
O2 Co2 O16 Co6 153.60(12) . 4_755
O8 Co2 O16 Co6 72.73(13) 4_755 4_755
O9 Co2 O16 Co6 -17.44(12) 4_755 4_755
O18 C28 O17 Co1 -0.7(7) . 2_665
C23 C28 O17 Co1 179.2(3) . 2_665
O17 C28 O18 Co2 4.2(7) . 1_455
C23 C28 O18 Co2 -175.7(3) . 1_455
O20 C29 O19 Co2 2.2(8) . .
O18 Co2 O19 C29 117.5(4) 1_655 .
O2 Co2 O19 C29 25.7(4) . .
O16 Co2 O19 C29 -76.7(4) . .
O8 Co2 O19 C29 -20.2(12) 4_755 .
O9 Co2 O19 C29 -153.7(4) 4_755 .
O19 C29 O20 Co5 -173.1(4) . .
O19 C29 O20 Co3 3.4(7) . .
O3 Co5 O20 C29 -49.7(3) 3_465 .
O22 Co5 O20 C29 130.8(3) . .
O1 Co5 O20 C29 -168.8(17) . .
O5 Co5 O20 C29 40.6(3) . .
O13 Co5 O20 C29 -140.4(3) . .
O3 Co5 O20 Co3 133.10(15) 3_465 .
O22 Co5 O20 Co3 -46.37(16) . .
O1 Co5 O20 Co3 14.0(19) . .
O5 Co5 O20 Co3 -136.56(15) . .
O13 Co5 O20 Co3 42.43(15) . .
O2 Co3 O20 C29 -34.6(4) . .
O15 Co3 O20 C29 65.6(4) . .
O21 Co3 O20 C29 -125.2(4) . .
O14 Co3 O20 C29 148.3(4) . .
O11 Co3 O20 C29 111(7) 2_665 .
O2 Co3 O20 Co5 142.03(15) . .
O15 Co3 O20 Co5 -117.84(15) . .
O21 Co3 O20 Co5 51.39(16) . .
O14 Co3 O20 Co5 -35.11(17) . .
O11 Co3 O20 Co5 -72(7) 2_665 .
O22 C30 O21 Co3 16.8(10) . .
O2 Co3 O21 C30 -128.6(5) . .
O15 Co3 O21 C30 71.4(9) . .
O14 Co3 O21 C30 54.7(5) . .
O11 Co3 O21 C30 138.4(5) 2_665 .
O20 Co3 O21 C30 -40.7(5) . .
O21 C30 O22 Co5 -2.5(9) . .
O21 C30 O22 Co6 -174.4(4) . .
O3 Co5 O22 C30 -153.5(15) 3_465 .
O1 Co5 O22 C30 -157.0(5) . .
O20 Co5 O22 C30 19.9(5) . .
O5 Co5 O22 C30 110.5(5) . .
O13 Co5 O22 C30 -77.7(5) . .
O3 Co5 O22 Co6 20.6(17) 3_465 .
O1 Co5 O22 Co6 17.08(11) . .
O20 Co5 O22 Co6 -165.96(12) . .
O5 Co5 O22 Co6 -75.37(13) . .
O13 Co5 O22 Co6 96.38(13) . .
O6 Co6 O22 C30 -114.0(5) . .
O1 Co6 O22 C30 156.8(5) . .
O9 Co6 O22 C30 56.1(5) . .
O7 Co6 O22 C30 -103(2) . .
O16 Co6 O22 C30 -22.0(5) 4_745 .
O6 Co6 O22 Co5 71.82(14) . .
O1 Co6 O22 Co5 -17.37(12) . .
O9 Co6 O22 Co5 -118.07(13) . .
O7 Co6 O22 Co5 83(2) . .
O16 Co6 O22 Co5 163.83(13) 4_745 .

loop_
_platon_squeeze_void_nr
_platon_squeeze_void_average_x
_platon_squeeze_void_average_y
_platon_squeeze_void_average_z
_platon_squeeze_void_volume
_platon_squeeze_void_count_electrons
_platon_squeeze_void_content
1 -0.073 0.043 0.643 2888 841 ' '
